data_7051350
loop_
_publ_author_name
'Bedford, Robin B.'
'Draper, Sylvia M.'
'Noelle Scully, P.'
'Welch, Samantha L.'

_publ_section_title
;
 Palladium bis(phosphinite) 'PCP'-pincer complexes and their
 application as catalysts in the Suzuki reaction
;
_journal_issue 10
_journal_name_full 'New Journal of Chemistry'
_journal_page_first 745
_journal_paper_doi 10.1039/b004793g
_journal_volume 24
_journal_year 2000
_chemical_formula_sum 'C32 H23 F3 O4 P2 Pd'
_chemical_formula_weight 696.84
_space_group_IT_number 19
_symmetry_space_group_name_Hall 'P 2ac 2ab'
_symmetry_space_group_name_H-M 'P 21 21 21'
_atom_sites_solution_hydrogens geom
_atom_sites_solution_primary direct
_atom_sites_solution_secondary difmap
_audit_creation_method SHELXL-97
_cell_angle_alpha 90.00
_cell_angle_beta 90.00
_cell_angle_gamma 90.00
_cell_formula_units_Z 4
_cell_length_a 10.469(2)
_cell_length_b 15.8692(9)
_cell_length_c 17.2811(14)
_cell_measurement_temperature 293(2)
_cell_volume 2871.0(6)
_computing_cell_refinement CELDIM
_computing_data_reduction WINGX
_computing_molecular_graphics schakal
_computing_structure_refinement 'SHELXL-97 (Sheldrick, 1997)'
_computing_structure_solution SHELXS-97
_diffrn_ambient_temperature 293(2)
_diffrn_measured_fraction_theta_full 0.944
_diffrn_measured_fraction_theta_max 0.944
_diffrn_measurement_device_type CAD4
_diffrn_radiation_monochromator graphite
_diffrn_radiation_source 'fine-focus sealed tube'
_diffrn_radiation_type MoK\a
_diffrn_radiation_wavelength 0.71073
_diffrn_reflns_av_R_equivalents 0.0000
_diffrn_reflns_av_sigmaI/netI 0.0404
_diffrn_reflns_limit_h_max 11
_diffrn_reflns_limit_h_min -2
_diffrn_reflns_limit_k_max 16
_diffrn_reflns_limit_k_min 0
_diffrn_reflns_limit_l_max 18
_diffrn_reflns_limit_l_min 0
_diffrn_reflns_number 2729
_diffrn_reflns_theta_full 25.09
_diffrn_reflns_theta_max 25.09
_diffrn_reflns_theta_min 1.74
_exptl_absorpt_coefficient_mu 0.815
_exptl_absorpt_correction_T_max 0.8540
_exptl_absorpt_correction_T_min 0.6862
_exptl_absorpt_correction_type psi-scan
_exptl_crystal_colour colourless
_exptl_crystal_density_diffrn 1.612
_exptl_crystal_density_method 'not measured'
_exptl_crystal_description hexagonal
_exptl_crystal_F_000 1400
_exptl_crystal_size_max 0.50
_exptl_crystal_size_mid 0.50
_exptl_crystal_size_min 0.20
_refine_diff_density_max 2.457
_refine_diff_density_min -1.693
_refine_diff_density_rms 0.243
_refine_ls_abs_structure_details 'Flack H D (1983), Acta Cryst. A39, 876-881'
_refine_ls_abs_structure_Flack 0.75(19)
_refine_ls_extinction_method none
_refine_ls_goodness_of_fit_ref 1.199
_refine_ls_hydrogen_treatment mixed
_refine_ls_matrix_type full
_refine_ls_number_parameters 344
_refine_ls_number_reflns 2729
_refine_ls_number_restraints 54
_refine_ls_restrained_S_all 1.188
_refine_ls_R_factor_all 0.1203
_refine_ls_R_factor_gt 0.0863
_refine_ls_shift/su_max 0.023
_refine_ls_shift/su_mean 0.003
_refine_ls_structure_factor_coef Fsqd
_refine_ls_weighting_details 'calc w=1/[\s^2^(Fo^2^)+(0.1463P)^2^+48.8748P] where P=(Fo^2^+2Fc^2^)/3'
_refine_ls_weighting_scheme calc
_refine_ls_wR_factor_gt 0.2743
_refine_ls_wR_factor_ref 0.3108
_reflns_number_gt 2189
_reflns_number_total 2729
_reflns_threshold_expression >2sigma(I)
_cod_data_source_file b004793g.txt
_cod_data_source_block test
_cod_depositor_comments
;
The following automatic conversions were performed:
'_exptl_absorpt_correction_type' value 'psi scan' changed to 'psi-scan'
according to '/home/saulius/struct/CIF-dictionaries/cif_core.dic'
dictionary named 'cif_core.dic' version 2.4.1 from 2010-06-29.

Automatic conversion script
Id: cif_fix_enum 1527 2010-12-29 10:47:43Z saulius 
;
_cod_database_code 7051350

loop_
_symmetry_equiv_pos_as_xyz
'x, y, z'
'-x+1/2, -y, z+1/2'
'x+1/2, -y+1/2, -z'
'-x, y+1/2, -z+1/2'

loop_
_atom_site_label
_atom_site_type_symbol
_atom_site_fract_x
_atom_site_fract_y
_atom_site_fract_z
_atom_site_U_iso_or_equiv
_atom_site_adp_type
_atom_site_occupancy
_atom_site_symmetry_multiplicity
_atom_site_calc_flag
_atom_site_refinement_flags
_atom_site_disorder_assembly
_atom_site_disorder_group
Pd1 Pd 0.93897(16) 0.00367(10) 0.02471(8) 0.0378(5) Uani 1 1 d . . .
P2 P 0.7338(6) -0.0061(4) -0.0188(3) 0.0418(13) Uani 1 1 d . . .
P1 P 1.1108(6) 0.0441(4) 0.0976(3) 0.0354(13) Uani 1 1 d . . .
O1 O 0.6479(14) 0.0278(10) 0.0514(9) 0.044(4) Uani 1 1 d . . .
O2 O 1.0460(15) 0.0890(10) 0.1733(8) 0.043(4) Uani 1 1 d . . .
O3 O 1.0182(19) -0.0552(12) -0.0725(9) 0.059(5) Uani 1 1 d . . .
O4 O 1.2225(16) -0.0490(13) -0.0395(11) 0.063(5) Uani 1 1 d . . .
F1 F 1.279(2) -0.1136(17) -0.1784(11) 0.109(8) Uani 1 1 d . . .
F2 F 1.136(4) -0.2033(14) -0.1435(14) 0.143(12) Uani 1 1 d . . .
F3 F 1.092(2) -0.092(2) -0.2135(10) 0.136(11) Uani 1 1 d . . .
C1 C 0.845(2) 0.0564(11) 0.1124(11) 0.031(4) Uani 1 1 d U . .
C2 C 0.712(2) 0.0628(12) 0.1143(11) 0.030(4) Uani 1 1 d U . .
C3 C 0.653(3) 0.1004(14) 0.1726(12) 0.042(5) Uani 1 1 d U . .
H3 H 0.5647 0.1028 0.1726 0.050 Uiso 1 1 calc R . .
C4 C 0.718(3) 0.1360(16) 0.2333(13) 0.046(5) Uani 1 1 d U . .
H4 H 0.6738 0.1614 0.2737 0.055 Uiso 1 1 calc R . .
C5 C 0.853(3) 0.1339(15) 0.2338(13) 0.045(5) Uani 1 1 d U . .
H5 H 0.8984 0.1590 0.2737 0.054 Uiso 1 1 calc R . .
C6 C 0.915(2) 0.0937(13) 0.1736(11) 0.036(4) Uani 1 1 d U . .
C7 C 1.139(2) -0.0680(14) -0.0803(13) 0.040(5) Uani 1 1 d U . .
C8 C 1.161(4) -0.120(3) -0.1550(17) 0.081(11) Uani 1 1 d . . .
C100 C 0.669(2) -0.1077(13) -0.0410(11) 0.039(5) Uani 1 1 d U . .
C101 C 0.745(3) -0.1763(14) -0.0441(15) 0.055(6) Uani 1 1 d U . .
H101 H 0.8328 -0.1704 -0.0358 0.066 Uiso 1 1 calc R . .
C102 C 0.696(3) -0.2552(15) -0.0595(18) 0.063(7) Uani 1 1 d U . .
H102 H 0.7504 -0.3012 -0.0643 0.075 Uiso 1 1 calc R . .
C103 C 0.572(3) -0.2651(15) -0.0674(16) 0.058(6) Uani 1 1 d U . .
H103 H 0.5402 -0.3193 -0.0744 0.070 Uiso 1 1 calc R . .
C104 C 0.484(3) -0.1969(16) -0.0656(16) 0.061(7) Uani 1 1 d U . .
H104 H 0.3970 -0.2045 -0.0733 0.073 Uiso 1 1 calc R . .
C105 C 0.5366(11) -0.1183(6) -0.0519(6) 0.050(5) Uani 1 1 d U . .
H105 H 0.4834 -0.0714 -0.0497 0.060 Uiso 1 1 calc R . .
C200 C 0.6940(11) 0.0629(6) -0.0975(6) 0.036(5) Uani 1 1 d RU . .
C201 C 0.5960(11) 0.1217(6) -0.0914(6) 0.051(6) Uani 1 1 d R . .
H201 H 0.5495 0.1260 -0.0458 0.061 Uiso 1 1 calc R . .
C202 C 0.5676(11) 0.1739(6) -0.1537(6) 0.068(8) Uani 1 1 d R . .
H202 H 0.5021 0.2132 -0.1496 0.081 Uiso 1 1 calc R . .
C203 C 0.6372(11) 0.1674(6) -0.2219(6) 0.075(9) Uani 1 1 d R . .
H203 H 0.6182 0.2023 -0.2636 0.090 Uiso 1 1 calc R . .
C204 C 0.7351(11) 0.1086(6) -0.2280(6) 0.073(10) Uani 1 1 d R . .
H204 H 0.7816 0.1042 -0.2736 0.088 Uiso 1 1 calc R . .
C205 C 0.7635(11) 0.0563(6) -0.1657(6) 0.054(7) Uani 1 1 d R . .
H205 H 0.8290 0.0170 -0.1698 0.064 Uiso 1 1 calc R . .
C300 C 1.222(3) -0.0271(13) 0.1458(13) 0.045(5) Uani 1 1 d U . .
C301 C 1.174(3) -0.0691(19) 0.2118(17) 0.069(8) Uani 1 1 d U . .
H301 H 1.0899 -0.0617 0.2273 0.083 Uiso 1 1 calc R . .
C302 C 1.379(4) -0.134(2) 0.226(2) 0.090(10) Uani 1 1 d U . .
H302 H 1.4328 -0.1704 0.2531 0.108 Uiso 1 1 calc R . .
C303 C 1.256(4) -0.122(2) 0.253(2) 0.098(12) Uani 1 1 d U . .
H303 H 1.2278 -0.1480 0.2984 0.117 Uiso 1 1 calc R . .
C304 C 1.423(3) -0.0954(17) 0.1607(17) 0.065(6) Uani 1 1 d U . .
H304 H 1.5066 -0.1042 0.1450 0.078 Uiso 1 1 calc R . .
C305 C 1.3429(10) -0.0421(6) 0.1167(6) 0.045(5) Uani 1 1 d U . .
H305 H 1.3703 -0.0182 0.0704 0.054 Uiso 1 1 calc R . .
C400 C 1.2093(10) 0.1339(6) 0.0620(6) 0.050(6) Uani 1 1 d R . .
C401 C 1.1944(10) 0.1545(6) -0.0184(6) 0.042(5) Uani 1 1 d RU . .
H401 H 1.1429 0.1250 -0.0529 0.051 Uiso 1 1 calc R . .
C402 C 1.2671(10) 0.2240(6) -0.0373(6) 0.069(9) Uani 1 1 d R . .
H402 H 1.2561 0.2471 -0.0863 0.082 Uiso 1 1 calc R . .
C403 C 1.3527(10) 0.2609(6) 0.0099(6) 0.053(7) Uani 1 1 d R . .
H403 H 1.3964 0.3082 -0.0076 0.064 Uiso 1 1 calc R . .
C404 C 1.3770(10) 0.2321(6) 0.0807(6) 0.061(8) Uani 1 1 d R . .
H404 H 1.4416 0.2552 0.1109 0.073 Uiso 1 1 calc R . .
C405 C 1.3003(10) 0.1646(6) 0.1082(6) 0.052(6) Uani 1 1 d R . .
H405 H 1.3132 0.1423 0.1574 0.062 Uiso 1 1 calc R . .

loop_
_atom_site_aniso_label
_atom_site_aniso_U_11
_atom_site_aniso_U_22
_atom_site_aniso_U_33
_atom_site_aniso_U_23
_atom_site_aniso_U_13
_atom_site_aniso_U_12
Pd1 0.0578(10) 0.0291(8) 0.0266(7) -0.0037(8) 0.0009(7) 0.0018(9)
P2 0.065(3) 0.029(3) 0.032(2) -0.003(3) 0.001(2) -0.005(3)
P1 0.043(3) 0.032(3) 0.032(3) -0.003(2) 0.001(2) 0.002(2)
O1 0.033(8) 0.044(9) 0.055(9) 0.006(7) 0.018(7) 0.002(6)
O2 0.039(9) 0.054(9) 0.036(8) -0.009(7) -0.005(7) -0.011(8)
O3 0.074(13) 0.065(11) 0.038(9) -0.012(8) -0.020(9) -0.011(10)
O4 0.037(9) 0.083(13) 0.068(12) -0.020(11) -0.009(9) -0.005(9)
F1 0.098(16) 0.17(2) 0.064(11) -0.021(14) 0.017(12) 0.040(16)
F2 0.24(3) 0.071(14) 0.116(18) -0.036(13) 0.06(2) -0.004(18)
F3 0.113(18) 0.25(3) 0.046(10) -0.038(15) -0.021(11) 0.08(2)
C1 0.050(8) 0.018(9) 0.025(9) -0.003(7) -0.008(8) -0.007(8)
C2 0.046(8) 0.022(10) 0.023(8) 0.009(7) 0.011(8) 0.002(8)
C3 0.054(11) 0.036(12) 0.035(10) 0.000(8) 0.004(8) 0.001(10)
C4 0.063(10) 0.044(13) 0.032(10) -0.005(9) 0.005(10) 0.004(12)
C5 0.067(10) 0.040(13) 0.028(10) -0.009(9) -0.001(10) -0.001(11)
C6 0.060(11) 0.026(10) 0.022(9) -0.002(7) -0.003(7) -0.006(9)
C7 0.042(7) 0.039(7) 0.037(7) -0.001(5) 0.003(5) 0.003(5)
C8 0.09(2) 0.12(3) 0.041(15) -0.013(17) 0.026(17) 0.04(2)
C100 0.065(11) 0.025(8) 0.027(10) 0.005(8) -0.020(10) -0.019(8)
C101 0.074(13) 0.027(10) 0.064(16) 0.001(11) -0.012(14) -0.013(8)
C102 0.070(11) 0.029(9) 0.09(2) 0.000(13) 0.013(17) -0.012(10)
C103 0.078(13) 0.033(9) 0.063(15) 0.012(11) -0.006(15) -0.025(9)
C104 0.062(13) 0.054(11) 0.066(16) 0.013(13) -0.047(14) -0.020(8)
C105 0.062(10) 0.041(9) 0.048(13) -0.002(10) 0.012(12) -0.012(9)
C200 0.038(6) 0.033(6) 0.035(6) -0.003(5) -0.002(5) 0.000(5)
C201 0.052(15) 0.049(14) 0.052(14) 0.000(12) 0.011(13) 0.012(12)
C202 0.08(2) 0.056(16) 0.065(17) 0.016(14) -0.008(18) 0.008(16)
C203 0.11(3) 0.049(17) 0.064(19) 0.010(15) -0.02(2) -0.010(18)
C204 0.12(3) 0.06(2) 0.040(15) -0.001(13) 0.010(18) -0.021(19)
C205 0.072(18) 0.045(15) 0.045(13) -0.012(11) 0.000(13) 0.011(13)
C300 0.073(12) 0.023(11) 0.040(11) 0.009(8) -0.001(10) 0.001(9)
C301 0.072(16) 0.062(18) 0.073(18) 0.030(14) 0.002(13) -0.018(13)
C302 0.102(19) 0.07(2) 0.10(2) 0.043(18) -0.026(18) 0.000(19)
C303 0.13(2) 0.08(2) 0.09(2) 0.06(2) 0.004(18) 0.00(2)
C304 0.072(15) 0.050(15) 0.074(16) 0.007(12) -0.020(12) 0.003(13)
C305 0.052(11) 0.039(12) 0.044(12) 0.001(9) -0.019(8) -0.009(10)
C400 0.071(17) 0.036(12) 0.042(13) 0.001(11) 0.019(13) -0.003(12)
C401 0.040(7) 0.043(6) 0.043(7) 0.000(5) 0.001(5) 0.001(5)
C402 0.13(3) 0.030(13) 0.042(14) 0.018(11) 0.023(17) 0.012(15)
C403 0.074(17) 0.029(12) 0.056(16) 0.005(11) 0.012(14) -0.008(11)
C404 0.10(2) 0.030(12) 0.055(15) -0.007(11) -0.020(16) -0.005(14)
C405 0.077(18) 0.045(13) 0.033(12) 0.005(10) -0.015(13) 0.003(13)

loop_
_atom_type_symbol
_atom_type_description
_atom_type_scat_dispersion_real
_atom_type_scat_dispersion_imag
_atom_type_scat_source
C C 0.0033 0.0016 'International Tables Vol C Tables 4.2.6.8 and 6.1.1.4'
H H 0.0000 0.0000 'International Tables Vol C Tables 4.2.6.8 and 6.1.1.4'
F F 0.0171 0.0103 'International Tables Vol C Tables 4.2.6.8 and 6.1.1.4'
O O 0.0106 0.0060 'International Tables Vol C Tables 4.2.6.8 and 6.1.1.4'
P P 0.1023 0.0942 'International Tables Vol C Tables 4.2.6.8 and 6.1.1.4'
Pd Pd -0.9988 1.0072 'International Tables Vol C Tables 4.2.6.8 and 6.1.1.4'

loop_
_geom_angle_atom_site_label_1
_geom_angle_atom_site_label_2
_geom_angle_atom_site_label_3
_geom_angle
_geom_angle_site_symmetry_1
_geom_angle_site_symmetry_3
_geom_angle_publ_flag
C1 Pd1 O3 173.7(8) . . ?
C1 Pd1 P2 79.3(6) . . ?
O3 Pd1 P2 94.5(5) . . ?
C1 Pd1 P1 81.5(6) . . ?
O3 Pd1 P1 104.8(5) . . ?
P2 Pd1 P1 160.2(2) . . ?
O1 P2 C100 104.7(10) . . ?
O1 P2 C200 103.8(7) . . ?
C100 P2 C200 107.5(7) . . ?
O1 P2 Pd1 104.8(6) . . ?
C100 P2 Pd1 119.1(8) . . ?
C200 P2 Pd1 115.3(5) . . ?
O2 P1 C300 99.7(10) . . ?
O2 P1 C400 99.2(7) . . ?
C300 P1 C400 105.7(9) . . ?
O2 P1 Pd1 103.7(6) . . ?
C300 P1 Pd1 125.5(8) . . ?
C400 P1 Pd1 117.9(4) . . ?
C2 O1 P2 117.2(13) . . ?
C6 O2 P1 116.1(13) . . ?
C7 O3 Pd1 122.9(15) . . ?
C2 C1 C6 117.8(19) . . ?
C2 C1 Pd1 122.8(15) . . ?
C6 C1 Pd1 119.3(16) . . ?
C3 C2 O1 124(2) . . ?
C3 C2 C1 121(2) . . ?
O1 C2 C1 115.4(17) . . ?
C2 C3 C4 123(2) . . ?
C3 C4 C5 119(2) . . ?
C6 C5 C4 118(2) . . ?
O2 C6 C5 119.9(19) . . ?
O2 C6 C1 119.3(19) . . ?
C5 C6 C1 121(2) . . ?
O4 C7 O3 129(2) . . ?
O4 C7 C8 122(2) . . ?
O3 C7 C8 108(2) . . ?
F1 C8 F3 105(3) . . ?
F1 C8 F2 108(3) . . ?
F3 C8 F2 109(4) . . ?
F1 C8 C7 111(3) . . ?
F3 C8 C7 112(3) . . ?
F2 C8 C7 111(3) . . ?
C101 C100 C105 118.6(18) . . ?
C101 C100 P2 120.9(18) . . ?
C105 C100 P2 120.3(16) . . ?
C100 C101 C102 121(3) . . ?
C103 C102 C101 120(3) . . ?
C102 C103 C104 123(2) . . ?
C105 C104 C103 116(2) . . ?
C104 C105 C100 121.3(17) . . ?
C201 C200 C205 120.0 . . ?
C201 C200 P2 121.6(4) . . ?
C205 C200 P2 118.4(4) . . ?
C202 C201 C200 120.0 . . ?
C201 C202 C203 120.0 . . ?
C202 C203 C204 120.0 . . ?
C205 C204 C203 120.0 . . ?
C204 C205 C200 120.0 . . ?
C305 C300 C301 122(2) . . ?
C305 C300 P1 121.7(14) . . ?
C301 C300 P1 116(2) . . ?
C303 C301 C300 119(3) . . ?
C303 C302 C304 122(3) . . ?
C302 C303 C301 119(3) . . ?
C302 C304 C305 121(3) . . ?
C300 C305 C304 116.7(17) . . ?
C405 C400 C401 125.0 . . ?
C405 C400 P1 118.5(4) . . ?
C401 C400 P1 115.7(3) . . ?
C402 C401 C400 110.6 . . ?
C403 C402 C401 124.9 . . ?
C404 C403 C402 122.4 . . ?
C403 C404 C405 117.3 . . ?
C400 C405 C404 118.6 . . ?

loop_
_geom_bond_atom_site_label_1
_geom_bond_atom_site_label_2
_geom_bond_distance
_geom_bond_site_symmetry_2
_geom_bond_publ_flag
Pd1 C1 1.99(2) . ?
Pd1 O3 2.093(18) . ?
Pd1 P2 2.281(6) . ?
Pd1 P1 2.287(6) . ?
P2 O1 1.603(16) . ?
P2 C100 1.79(2) . ?
P2 C200 1.794(11) . ?
P1 O2 1.638(16) . ?
P1 C300 1.82(2) . ?
P1 C400 1.863(11) . ?
O1 C2 1.39(3) . ?
O2 C6 1.38(3) . ?
O3 C7 1.29(3) . ?
O4 C7 1.16(3) . ?
F1 C8 1.30(4) . ?
F2 C8 1.36(4) . ?
F3 C8 1.32(4) . ?
C1 C2 1.40(3) . ?
C1 C6 1.41(3) . ?
C2 C3 1.32(3) . ?
C3 C4 1.37(3) . ?
C4 C5 1.41(4) . ?
C5 C6 1.38(3) . ?
C7 C8 1.55(4) . ?
C100 C101 1.35(4) . ?
C100 C105 1.41(3) . ?
C101 C102 1.38(3) . ?
C102 C103 1.32(4) . ?
C103 C104 1.42(4) . ?
C104 C105 1.38(3) . ?
C200 C201 1.3900 . ?
C200 C205 1.3900 . ?
C201 C202 1.3900 . ?
C202 C203 1.3900 . ?
C203 C204 1.3900 . ?
C204 C205 1.3900 . ?
C300 C305 1.38(3) . ?
C300 C301 1.41(3) . ?
C301 C303 1.39(5) . ?
C302 C303 1.39(6) . ?
C302 C304 1.37(5) . ?
C304 C305 1.41(3) . ?
C400 C405 1.3351 . ?
C400 C401 1.4360 . ?
C401 C402 1.3793 . ?
C402 C403 1.3458 . ?
C403 C404 1.3300 . ?
C404 C405 1.4215 . ?
